data_7237495
loop_
_publ_author_name
'Bian, Mengying'
'Wang, Yuanxun'
'Guo, Xuan'
'Lv, Fang'
'Chen, Zhijian'
'Duan, Lian'
'Bian, Zuqiang'
'Liu, Zhiwei'
'Geng, Hua'
'Xiao, Lixin'

_publ_section_title
;
 Positional isomerism effect of spirobifluorene and terpyridine moieties
 of &#x201C;(A)n--D--(A)n&#x201D; type electron transport materials for
 long-lived and highly efficient TADF-PhOLEDs
;
_journal_issue 38
_journal_name_full 'Journal of Materials Chemistry C'
_journal_page_first 10276
_journal_paper_doi 10.1039/C8TC03796E
_journal_volume 6
_journal_year 2018
_chemical_formula_sum 'C111 H70 Cl2 N12'
_chemical_formula_weight 1642.69
_space_group_crystal_system monoclinic
_space_group_IT_number 14
_space_group_name_Hall '-P 2yn'
_space_group_name_H-M_alt 'P 1 21/n 1'
_atom_sites_solution_hydrogens geom
_audit_creation_method SHELXL-2014/7
_audit_update_record
;
2018-07-31 deposited with the CCDC.
2018-08-31 downloaded from the CCDC.
;
_cell_angle_alpha 90
_cell_angle_beta 107.626(3)
_cell_angle_gamma 90
_cell_formula_units_Z 4
_cell_length_a 16.5689(5)
_cell_length_b 35.4714(9)
_cell_length_c 16.5839(5)
_cell_measurement_reflns_used 17900
_cell_measurement_temperature 179.99(10)
_cell_measurement_theta_max 28.5310
_cell_measurement_theta_min 2.0780
_cell_volume 9289.1(5)
_computing_structure_refinement 'SHELXL-2014/7 (Sheldrick, 2014)'
_diffrn_ambient_temperature 179.99(10)
_diffrn_measured_fraction_theta_full 0.998
_diffrn_measured_fraction_theta_max 0.998
_diffrn_measurement_device_type 'XtaLAB AFC12 (RINC): Kappa single'
_diffrn_radiation_type MoK\a
_diffrn_radiation_wavelength 0.71073
_diffrn_reflns_av_R_equivalents 0.0342
_diffrn_reflns_av_unetI/netI 0.0330
_diffrn_reflns_Laue_measured_fraction_full 0.998
_diffrn_reflns_Laue_measured_fraction_max 0.998
_diffrn_reflns_limit_h_max 19
_diffrn_reflns_limit_h_min -19
_diffrn_reflns_limit_k_max 42
_diffrn_reflns_limit_k_min -35
_diffrn_reflns_limit_l_max 19
_diffrn_reflns_limit_l_min -19
_diffrn_reflns_number 54830
_diffrn_reflns_point_group_measured_fraction_full 0.998
_diffrn_reflns_point_group_measured_fraction_max 0.998
_diffrn_reflns_theta_full 25.027
_diffrn_reflns_theta_max 25.027
_diffrn_reflns_theta_min 1.727
_exptl_absorpt_coefficient_mu 0.125
_exptl_absorpt_correction_T_max 1.00000
_exptl_absorpt_correction_T_min 0.79777
_exptl_absorpt_correction_type multi-scan
_exptl_absorpt_process_details
;
CrysAlisPro 1.171.39.29a (Rigaku Oxford Diffraction, 2015)
Empirical absorption correction using spherical harmonics,
 implemented in SCALE3 ABSPACK scaling algorithm.
;
_exptl_crystal_colour colorless
_exptl_crystal_density_diffrn 1.175
_exptl_crystal_description block
_exptl_crystal_F_000 3416
_exptl_crystal_size_max 0.35
_exptl_crystal_size_mid 0.2
_exptl_crystal_size_min 0.15
_refine_diff_density_max 1.454
_refine_diff_density_min -0.818
_refine_diff_density_rms 0.087
_refine_ls_extinction_method none
_refine_ls_goodness_of_fit_ref 1.019
_refine_ls_hydrogen_treatment constr
_refine_ls_matrix_type full
_refine_ls_number_parameters 1126
_refine_ls_number_reflns 16408
_refine_ls_number_restraints 0
_refine_ls_restrained_S_all 1.019
_refine_ls_R_factor_all 0.1088
_refine_ls_R_factor_gt 0.0965
_refine_ls_shift/su_max 0.000
_refine_ls_shift/su_mean 0.000
_refine_ls_structure_factor_coef Fsqd
_refine_ls_weighting_details 'w=1/[\s^2^(Fo^2^)+(0.0368P)^2^+37.0000P] where P=(Fo^2^+2Fc^2^)/3'
_refine_ls_weighting_scheme calc
_refine_ls_wR_factor_gt 0.2167
_refine_ls_wR_factor_ref 0.2225
_reflns_Friedel_coverage 0.000
_reflns_number_gt 13520
_reflns_number_total 16408
_reflns_threshold_expression 'I > 2\s(I)'
_cod_data_source_file c8tc03796e2.cif
_cod_data_source_block 3_sq
_cod_original_sg_symbol_H-M 'P 21/n'
_cod_database_code 7237495
_shelx_shelxl_version_number 2014/7
_shelx_space_group_comment
;
The symmetry employed for this shelxl refinement is uniquely defined
by the following loop, which should always be used as a source of
symmetry information in preference to the above space-group names.
They are only intended as comments.
;

loop_
_space_group_symop_operation_xyz
'x, y, z'
'-x+1/2, y+1/2, -z+1/2'
'-x, -y, -z'
'x-1/2, -y-1/2, z-1/2'

loop_
_atom_site_label
_atom_site_type_symbol
_atom_site_fract_x
_atom_site_fract_y
_atom_site_fract_z
_atom_site_U_iso_or_equiv
_atom_site_adp_type
_atom_site_occupancy
_atom_site_site_symmetry_order
_atom_site_calc_flag
_atom_site_refinement_flags_posn
_atom_site_refinement_flags_adp
Cl1 Cl 0.3303(2) 0.79302(7) 1.11780(16) 0.1369(10) Uani 1 1 d . .
Cl2 Cl 0.18130(16) 0.78731(7) 0.9691(2) 0.1432(10) Uani 1 1 d . .
C123 C 0.2663(5) 0.8147(2) 1.0254(5) 0.107(3) Uani 1 1 d . .
H12A H 0.2450 0.8383 1.0406 0.128 Uiso 1 1 calc R U
H12B H 0.3008 0.8207 0.9891 0.128 Uiso 1 1 calc R U
N17 N 0.4549(2) 0.92110(10) 0.8423(2) 0.0357(8) Uani 1 1 d . .
N25 N 0.3774(3) 0.89157(12) 1.0126(2) 0.0578(11) Uani 1 1 d . .
N31 N 0.4741(2) 0.93566(10) 0.6356(2) 0.0404(8) Uani 1 1 d . .
N47 N 0.0262(2) 0.90220(10) 0.1920(2) 0.0421(8) Uani 1 1 d . .
N55 N 0.1464(3) 0.88952(13) 0.0458(3) 0.0649(12) Uani 1 1 d . .
N61 N -0.0344(3) 0.89760(12) 0.3820(2) 0.0577(11) Uani 1 1 d . .
C1 C 0.2570(2) 0.75828(11) 0.5334(2) 0.0321(8) Uani 1 1 d . .
C2 C 0.2533(2) 0.78273(10) 0.6075(2) 0.0297(8) Uani 1 1 d . .
C3 C 0.1857(2) 0.77182(11) 0.6369(3) 0.0339(9) Uani 1 1 d . .
C4 C 0.1388(2) 0.74138(11) 0.5818(3) 0.0369(9) Uani 1 1 d . .
C5 C 0.1793(3) 0.73313(11) 0.5218(3) 0.0359(9) Uani 1 1 d . .
C6 C 0.1480(3) 0.70537(12) 0.4615(3) 0.0449(10) Uani 1 1 d . .
H6 H 0.1756 0.6994 0.4220 0.054 Uiso 1 1 calc R U
C7 C 0.0747(3) 0.68670(13) 0.4615(3) 0.0539(12) Uani 1 1 d . .
H7 H 0.0526 0.6681 0.4213 0.065 Uiso 1 1 calc R U
C8 C 0.0341(3) 0.69516(14) 0.5200(3) 0.0547(13) Uani 1 1 d . .
H8 H -0.0154 0.6824 0.5184 0.066 Uiso 1 1 calc R U
C9 C 0.0654(3) 0.72241(12) 0.5815(3) 0.0473(11) Uani 1 1 d . .
H9 H 0.0380 0.7278 0.6215 0.057 Uiso 1 1 calc R U
C10 C 0.1741(3) 0.78946(11) 0.7069(3) 0.0370(9) Uani 1 1 d . .
H10 H 0.1300 0.7822 0.7275 0.044 Uiso 1 1 calc R U
C11 C 0.2289(2) 0.81798(11) 0.7459(2) 0.0337(9) Uani 1 1 d . .
H11 H 0.2207 0.8300 0.7926 0.040 Uiso 1 1 calc R U
C12 C 0.2961(2) 0.82934(10) 0.7173(2) 0.0306(8) Uani 1 1 d . .
C13 C 0.3082(2) 0.81137(10) 0.6470(2) 0.0287(8) Uani 1 1 d . .
H13 H 0.3526 0.8185 0.6269 0.034 Uiso 1 1 calc R U
C14 C 0.3540(2) 0.86042(10) 0.7617(2) 0.0301(8) Uani 1 1 d . .
C15 C 0.3984(2) 0.88253(11) 0.7196(2) 0.0318(8) Uani 1 1 d . .
H15 H 0.3951 0.8773 0.6638 0.038 Uiso 1 1 calc R U
C16 C 0.4475(2) 0.91237(11) 0.7619(2) 0.0322(8) Uani 1 1 d . .
C18 C 0.4130(2) 0.89970(11) 0.8829(2) 0.0342(9) Uani 1 1 d . .
C19 C 0.3635(2) 0.86942(11) 0.8451(2) 0.0330(8) Uani 1 1 d . .
H19 H 0.3364 0.8550 0.8760 0.040 Uiso 1 1 calc R U
C20 C 0.4206(3) 0.91156(12) 0.9711(2) 0.0391(10) Uani 1 1 d . .
C21 C 0.4697(3) 0.94255(14) 1.0079(3) 0.0558(13) Uani 1 1 d . .
H21 H 0.5006 0.9557 0.9787 0.067 Uiso 1 1 calc R U
C22 C 0.4717(4) 0.95333(15) 1.0876(3) 0.0624(14) Uani 1 1 d . .
H22 H 0.5036 0.9742 1.1126 0.075 Uiso 1 1 calc R U
C23 C 0.4274(4) 0.93372(14) 1.1301(3) 0.0566(13) Uani 1 1 d . .
H23 H 0.4275 0.9408 1.1841 0.068 Uiso 1 1 calc R U
C24 C 0.3826(4) 0.90314(17) 1.0907(3) 0.0694(16) Uani 1 1 d . .
H24 H 0.3533 0.8893 1.1204 0.083 Uiso 1 1 calc R U
C26 C 0.4940(2) 0.93809(11) 0.7202(2) 0.0329(8) Uani 1 1 d . .
C27 C 0.5527(3) 0.96368(13) 0.7664(3) 0.0453(11) Uani 1 1 d . .
H27 H 0.5661 0.9644 0.8250 0.054 Uiso 1 1 calc R U
C28 C 0.5915(3) 0.98816(13) 0.7253(3) 0.0494(11) Uani 1 1 d . .
H28 H 0.6315 1.0054 0.7556 0.059 Uiso 1 1 calc R U
C29 C 0.5696(3) 0.98654(13) 0.6378(3) 0.0492(11) Uani 1 1 d . .
H29 H 0.5934 1.0030 0.6078 0.059 Uiso 1 1 calc R U
C30 C 0.5117(3) 0.95991(13) 0.5969(3) 0.0475(11) Uani 1 1 d . .
H30 H 0.4977 0.9586 0.5382 0.057 Uiso 1 1 calc R U
C32 C 0.3407(2) 0.73677(11) 0.5532(2) 0.0334(9) Uani 1 1 d . .
C33 C 0.3860(3) 0.74745(11) 0.4979(3) 0.0365(9) Uani 1 1 d . .
C34 C 0.4655(3) 0.73253(13) 0.5068(3) 0.0462(11) Uani 1 1 d . .
H34 H 0.4963 0.7400 0.4710 0.055 Uiso 1 1 calc R U
C35 C 0.4983(3) 0.70623(13) 0.5701(3) 0.0502(11) Uani 1 1 d . .
H35 H 0.5515 0.6958 0.5770 0.060 Uiso 1 1 calc R U
C36 C 0.4521(3) 0.69537(13) 0.6233(3) 0.0482(11) Uani 1 1 d . .
H36 H 0.4745 0.6774 0.6649 0.058 Uiso 1 1 calc R U
C37 C 0.3738(3) 0.71064(12) 0.6159(3) 0.0401(10) Uani 1 1 d . .
H37 H 0.3438 0.7034 0.6525 0.048 Uiso 1 1 calc R U
C38 C 0.2577(2) 0.78012(10) 0.4544(2) 0.0313(8) Uani 1 1 d . .
C39 C 0.3335(2) 0.77414(11) 0.4354(2) 0.0333(8) Uani 1 1 d . .
C40 C 0.3468(3) 0.79130(11) 0.3659(3) 0.0380(9) Uani 1 1 d . .
H40 H 0.3965 0.7870 0.3523 0.046 Uiso 1 1 calc R U
C41 C 0.2844(3) 0.81516(11) 0.3163(2) 0.0358(9) Uani 1 1 d . .
H41 H 0.2930 0.8269 0.2695 0.043 Uiso 1 1 calc R U
C42 C 0.2088(2) 0.82178(10) 0.3359(2) 0.0300(8) Uani 1 1 d . .
C43 C 0.1960(2) 0.80361(10) 0.4055(2) 0.0306(8) Uani 1 1 d . .
H43 H 0.1461 0.8074 0.4190 0.037 Uiso 1 1 calc R U
C44 C 0.1449(2) 0.84900(10) 0.2842(2) 0.0322(8) Uani 1 1 d . .
C45 C 0.1446(3) 0.86105(11) 0.2042(3) 0.0356(9) Uani 1 1 d . .
H45 H 0.1837 0.8513 0.1797 0.043 Uiso 1 1 calc R U
C46 C 0.0859(3) 0.88766(12) 0.1611(3) 0.0409(10) Uani 1 1 d . .
C48 C 0.0258(3) 0.89002(11) 0.2687(2) 0.0379(9) Uani 1 1 d . .
C49 C 0.0836(3) 0.86442(11) 0.3154(2) 0.0347(9) Uani 1 1 d . .
H49 H 0.0815 0.8574 0.3687 0.042 Uiso 1 1 calc R U
C50 C 0.0877(3) 0.90331(14) 0.0784(3) 0.0529(12) Uani 1 1 d . .
C51 C 0.0306(4) 0.93146(18) 0.0377(4) 0.0755(17) Uani 1 1 d . .
H51 H -0.0100 0.9405 0.0613 0.091 Uiso 1 1 calc R U
C52 C 0.0357(5) 0.9456(2) -0.0382(4) 0.095(2) Uani 1 1 d . .
H52 H 0.0000 0.9649 -0.0654 0.114 Uiso 1 1 calc R U
C53 C 0.0945(5) 0.9307(2) -0.0733(4) 0.109(3) Uani 1 1 d . .
H53 H 0.0979 0.9391 -0.1253 0.130 Uiso 1 1 calc R U
C54 C 0.1482(5) 0.9028(2) -0.0283(4) 0.091(2) Uani 1 1 d . .
H54 H 0.1880 0.8928 -0.0516 0.109 Uiso 1 1 calc R U
C56 C -0.0425(3) 0.90527(12) 0.3015(3) 0.0431(10) Uani 1 1 d . .
C57 C -0.1097(4) 0.92549(18) 0.2517(3) 0.0708(16) Uani 1 1 d . .
H57 H -0.1127 0.9314 0.1962 0.085 Uiso 1 1 calc R U
C58 C -0.1724(4) 0.93699(19) 0.2845(4) 0.0806(19) Uani 1 1 d . .
H58 H -0.2191 0.9502 0.2510 0.097 Uiso 1 1 calc R U
C59 C -0.1653(3) 0.92881(16) 0.3669(3) 0.0630(14) Uani 1 1 d . .
H59 H -0.2064 0.9364 0.3912 0.076 Uiso 1 1 calc R U
C60 C -0.0962(4) 0.90924(17) 0.4121(3) 0.0680(16) Uani 1 1 d . .
H60 H -0.0915 0.9035 0.4680 0.082 Uiso 1 1 calc R U
N78 N 0.4464(3) 0.68373(11) 0.1175(2) 0.0492(9) Uani 1 1 d . .
N86 N 0.4932(2) 0.70324(10) -0.0763(2) 0.0406(8) Uani 1 1 d . .
N92 N 0.4672(3) 0.64373(15) 0.3228(3) 0.0778(15) Uani 1 1 d . .
N108 N 1.0748(2) 0.66519(9) -0.0539(2) 0.0373(8) Uani 1 1 d . .
N116 N 1.0140(2) 0.68005(11) 0.1342(2) 0.0462(9) Uani 1 1 d . .
N122 N 1.0703(2) 0.63310(11) -0.2615(2) 0.0473(9) Uani 1 1 d . .
C62 C 0.7206(2) 0.53139(10) -0.0092(2) 0.0300(8) Uani 1 1 d . .
C63 C 0.7825(3) 0.50195(10) 0.0408(3) 0.0335(9) Uani 1 1 d . .
C64 C 0.8189(3) 0.47245(12) 0.0110(3) 0.0426(10) Uani 1 1 d . .
H64 H 0.8070 0.4686 -0.0469 0.051 Uiso 1 1 calc R U
C65 C 0.8741(3) 0.44819(12) 0.0684(3) 0.0499(12) Uani 1 1 d . .
H65 H 0.8989 0.4280 0.0490 0.060 Uiso 1 1 calc R U
C66 C 0.8917(3) 0.45445(12) 0.1544(3) 0.0459(11) Uani 1 1 d . .
H66 H 0.9286 0.4383 0.1924 0.055 Uiso 1 1 calc R U
C67 C 0.8557(3) 0.48404(12) 0.1850(3) 0.0386(9) Uani 1 1 d . .
H67 H 0.8684 0.4880 0.2430 0.046 Uiso 1 1 calc R U
C68 C 0.8002(2) 0.50796(10) 0.1282(2) 0.0321(8) Uani 1 1 d . .
C69 C 0.7497(2) 0.53955(10) 0.1410(2) 0.0282(8) Uani 1 1 d . .
C70 C 0.7025(2) 0.55421(10) 0.0622(2) 0.0260(8) Uani 1 1 d . .
C71 C 0.6459(2) 0.58279(10) 0.0553(2) 0.0266(8) Uani 1 1 d . .
H71 H 0.6158 0.5922 0.0024 0.032 Uiso 1 1 calc R U
C72 C 0.6334(2) 0.59791(10) 0.1290(2) 0.0282(8) Uani 1 1 d . .
C73 C 0.6814(2) 0.58341(10) 0.2077(2) 0.0289(8) Uani 1 1 d . .
H73 H 0.6738 0.5935 0.2566 0.035 Uiso 1 1 calc R U
C74 C 0.7391(2) 0.55486(10) 0.2151(2) 0.0302(8) Uani 1 1 d . .
H74 H 0.7704 0.5459 0.2680 0.036 Uiso 1 1 calc R U
C75 C 0.5688(3) 0.62706(11) 0.1244(3) 0.0351(9) Uani 1 1 d . .
C76 C 0.5429(2) 0.65207(10) 0.0568(2) 0.0327(8) Uani 1 1 d . .
H76 H 0.5679 0.6512 0.0136 0.039 Uiso 1 1 calc R U
C77 C 0.4802(3) 0.67811(12) 0.0536(3) 0.0421(10) Uani 1 1 d . .
C79 C 0.4741(3) 0.66042(13) 0.1853(3) 0.0487(11) Uani 1 1 d . .
C80 C 0.5331(3) 0.63212(13) 0.1899(3) 0.0480(11) Uani 1 1 d . .
H80 H 0.5489 0.6164 0.2369 0.058 Uiso 1 1 calc R U
C81 C 0.4477(3) 0.70273(11) -0.0218(3) 0.0370(9) Uani 1 1 d . .
C82 C 0.3737(3) 0.72351(12) -0.0354(3) 0.0429(10) Uani 1 1 d . .
H82 H 0.3432 0.7227 0.0033 0.051 Uiso 1 1 calc R U
C83 C 0.3464(3) 0.74534(14) -0.1070(3) 0.0501(11) Uani 1 1 d . .
H83 H 0.2972 0.7596 -0.1172 0.060 Uiso 1 1 calc R U
C84 C 0.3925(3) 0.74591(13) -0.1632(3) 0.0487(11) Uani 1 1 d . .
H84 H 0.3748 0.7603 -0.2123 0.058 Uiso 1 1 calc R U
C85 C 0.4648(3) 0.72497(12) -0.1455(3) 0.0457(11) Uani 1 1 d . .
H85 H 0.4961 0.7258 -0.1835 0.055 Uiso 1 1 calc R U
C87 C 0.4353(3) 0.66535(14) 0.2552(3) 0.0541(12) Uani 1 1 d . .
C88 C 0.3699(4) 0.69048(16) 0.2489(3) 0.0637(14) Uani 1 1 d . .
H88 H 0.3509 0.7062 0.2021 0.076 Uiso 1 1 calc R U
C89 C 0.3332(4) 0.69179(18) 0.3134(4) 0.0712(16) Uani 1 1 d . .
H89 H 0.2880 0.7080 0.3099 0.085 Uiso 1 1 calc R U
C90 C 0.3642(4) 0.66886(18) 0.3829(4) 0.0722(16) Uani 1 1 d . .
H90 H 0.3406 0.6689 0.4271 0.087 Uiso 1 1 calc R U
C91 C 0.4314(5) 0.64603(19) 0.3845(4) 0.084(2) Uani 1 1 d . .
H91 H 0.4535 0.6310 0.4321 0.101 Uiso 1 1 calc R U
C93 C 0.6428(3) 0.51388(11) -0.0716(3) 0.0349(9) Uani 1 1 d . .
C94 C 0.5786(3) 0.49324(13) -0.0554(3) 0.0479(11) Uani 1 1 d . .
H94 H 0.5790 0.4886 -0.0001 0.057 Uiso 1 1 calc R U
C95 C 0.5138(4) 0.47972(16) -0.1229(3) 0.0651(15) Uani 1 1 d . .
H95 H 0.4706 0.4655 -0.1128 0.078 Uiso 1 1 calc R U
C96 C 0.5122(4) 0.48709(16) -0.2058(3) 0.0684(16) Uani 1 1 d . .
H96 H 0.4677 0.4781 -0.2505 0.082 Uiso 1 1 calc R U
C97 C 0.5761(3) 0.50759(14) -0.2220(3) 0.0527(12) Uani 1 1 d . .
H97 H 0.5752 0.5122 -0.2775 0.063 Uiso 1 1 calc R U
C98 C 0.6415(3) 0.52124(11) -0.1553(2) 0.0359(9) Uani 1 1 d . .
C99 C 0.7143(2) 0.54523(10) -0.1526(2) 0.0285(8) Uani 1 1 d . .
C100 C 0.7589(2) 0.55383(10) -0.0686(2) 0.0271(8) Uani 1 1 d . .
C101 C 0.8279(2) 0.57693(10) -0.0479(2) 0.0268(8) Uani 1 1 d . .
H101 H 0.8563 0.5821 0.0085 0.032 Uiso 1 1 calc R U
C102 C 0.8559(2) 0.59296(10) -0.1124(2) 0.0277(8) Uani 1 1 d . .
C103 C 0.8116(2) 0.58388(10) -0.1969(2) 0.0292(8) Uani 1 1 d . .
H103 H 0.8295 0.5941 -0.2402 0.035 Uiso 1 1 calc R U
C104 C 0.7423(2) 0.56029(10) -0.2171(2) 0.0306(8) Uani 1 1 d . .
H104 H 0.7145 0.5544 -0.2734 0.037 Uiso 1 1 calc R U
C105 C 0.9304(2) 0.61808(10) -0.0927(2) 0.0304(8) Uani 1 1 d . .
C106 C 0.9594(2) 0.63759(11) -0.0156(2) 0.0355(9) Uani 1 1 d . .
H106 H 0.9313 0.6350 0.0248 0.043 Uiso 1 1 calc R U
C107 C 1.0297(3) 0.66057(11) 0.0001(3) 0.0354(9) Uani 1 1 d . .
C109 C 1.0478(3) 0.64603(11) -0.1282(3) 0.0366(9) Uani 1 1 d . .
C110 C 0.9764(2) 0.62344(10) -0.1489(2) 0.0325(8) Uani 1 1 d . .
H110 H 0.9590 0.6117 -0.2015 0.039 Uiso 1 1 calc R U
C111 C 1.0596(3) 0.68313(12) 0.0806(3) 0.0371(9) Uani 1 1 d . .
C112 C 1.1304(3) 0.70607(13) 0.0966(3) 0.0462(11) Uani 1 1 d . .
H112 H 1.1620 0.7069 0.0589 0.055 Uiso 1 1 calc R U
C113 C 1.1534(3) 0.72765(14) 0.1693(3) 0.0508(12) Uani 1 1 d . .
H113 H 1.1994 0.7440 0.1804 0.061 Uiso 1 1 calc R U
C114 C 1.1069(3) 0.72446(15) 0.2249(3) 0.0537(12) Uani 1 1 d . .
H114 H 1.1217 0.7382 0.2750 0.064 Uiso 1 1 calc R U
C115 C 1.0386(3) 0.70079(15) 0.2053(3) 0.0542(12) Uani 1 1 d . .
H115 H 1.0075 0.6989 0.2433 0.065 Uiso 1 1 calc R U
C117 C 1.1010(3) 0.64916(11) -0.1857(3) 0.0402(10) Uani 1 1 d . .
C118 C 1.1800(4) 0.66576(18) -0.1609(4) 0.0722(17) Uani 1 1 d . .
H118 H 1.2010 0.6766 -0.1076 0.087 Uiso 1 1 calc R U
C119 C 1.2272(4) 0.6661(2) -0.2164(4) 0.085(2) Uani 1 1 d . .
H119 H 1.2800 0.6777 -0.2014 0.102 Uiso 1 1 calc R U
C120 C 1.1959(4) 0.64911(16) -0.2938(4) 0.0676(16) Uani 1 1 d . .
H120 H 1.2273 0.6481 -0.3317 0.081 Uiso 1 1 calc R U
C121 C 1.1175(3) 0.63381(14) -0.3131(3) 0.0544(12) Uani 1 1 d . .
H121 H 1.0952 0.6231 -0.3663 0.065 Uiso 1 1 calc R U

loop_
_atom_site_aniso_label
_atom_site_aniso_U_11
_atom_site_aniso_U_22
_atom_site_aniso_U_33
_atom_site_aniso_U_23
_atom_site_aniso_U_13
_atom_site_aniso_U_12
Cl1 0.218(3) 0.1097(17) 0.1169(17) 0.0113(14) 0.1022(19) 0.0314(17)
Cl2 0.1281(19) 0.1281(19) 0.220(3) -0.0195(19) 0.122(2) -0.0144(15)
C123 0.141(7) 0.079(5) 0.115(6) -0.009(4) 0.061(6) -0.021(5)
N17 0.0370(18) 0.0423(19) 0.0274(17) 0.0006(14) 0.0091(14) -0.0016(15)
N25 0.082(3) 0.058(3) 0.041(2) -0.0064(19) 0.030(2) -0.018(2)
N31 0.046(2) 0.044(2) 0.0330(18) -0.0015(15) 0.0152(16) -0.0094(16)
N47 0.047(2) 0.0359(19) 0.0379(19) 0.0016(15) 0.0051(16) 0.0030(16)
N55 0.077(3) 0.073(3) 0.050(2) 0.024(2) 0.027(2) 0.018(2)
N61 0.064(3) 0.068(3) 0.039(2) -0.0007(19) 0.0129(19) 0.030(2)
C1 0.033(2) 0.029(2) 0.034(2) 0.0032(16) 0.0098(16) -0.0013(16)
C2 0.033(2) 0.0254(19) 0.0308(19) 0.0055(15) 0.0095(16) 0.0038(15)
C3 0.030(2) 0.030(2) 0.040(2) 0.0072(17) 0.0086(17) 0.0016(16)
C4 0.033(2) 0.031(2) 0.045(2) 0.0078(18) 0.0104(18) 0.0008(17)
C5 0.037(2) 0.028(2) 0.040(2) 0.0063(17) 0.0066(18) -0.0026(17)
C6 0.049(3) 0.040(2) 0.043(2) -0.0004(19) 0.009(2) -0.006(2)
C7 0.057(3) 0.041(3) 0.058(3) -0.003(2) 0.008(2) -0.018(2)
C8 0.043(3) 0.047(3) 0.069(3) 0.006(2) 0.009(2) -0.016(2)
C9 0.043(2) 0.041(2) 0.059(3) 0.006(2) 0.016(2) -0.008(2)
C10 0.033(2) 0.037(2) 0.046(2) 0.0070(18) 0.0202(18) 0.0025(17)
C11 0.037(2) 0.032(2) 0.036(2) 0.0022(17) 0.0158(17) 0.0031(17)
C12 0.035(2) 0.0270(19) 0.032(2) 0.0072(16) 0.0123(16) 0.0065(16)
C13 0.0293(19) 0.0286(19) 0.0292(19) 0.0097(15) 0.0103(15) 0.0015(15)
C14 0.0307(19) 0.0251(19) 0.035(2) 0.0054(16) 0.0114(16) 0.0052(15)
C15 0.036(2) 0.035(2) 0.0264(19) 0.0024(16) 0.0133(16) 0.0024(17)
C16 0.033(2) 0.035(2) 0.030(2) -0.0017(16) 0.0116(16) -0.0001(16)
C18 0.037(2) 0.036(2) 0.031(2) 0.0043(17) 0.0124(17) 0.0056(17)
C19 0.039(2) 0.031(2) 0.032(2) 0.0069(16) 0.0153(17) 0.0044(17)
C20 0.046(2) 0.044(2) 0.028(2) 0.0043(18) 0.0117(18) 0.0076(19)
C21 0.073(3) 0.056(3) 0.041(3) -0.003(2) 0.020(2) -0.016(3)
C22 0.092(4) 0.058(3) 0.038(3) -0.014(2) 0.021(3) -0.015(3)
C23 0.085(4) 0.057(3) 0.030(2) -0.004(2) 0.021(2) 0.002(3)
C24 0.107(5) 0.074(4) 0.041(3) -0.010(3) 0.044(3) -0.022(3)
C26 0.034(2) 0.034(2) 0.032(2) -0.0018(16) 0.0118(17) -0.0012(17)
C27 0.053(3) 0.049(3) 0.038(2) -0.010(2) 0.019(2) -0.015(2)
C28 0.052(3) 0.046(3) 0.057(3) -0.014(2) 0.027(2) -0.017(2)
C29 0.055(3) 0.042(3) 0.060(3) 0.004(2) 0.031(2) -0.007(2)
C30 0.059(3) 0.053(3) 0.035(2) 0.003(2) 0.020(2) -0.011(2)
C32 0.037(2) 0.029(2) 0.033(2) -0.0025(16) 0.0082(17) -0.0016(16)
C33 0.042(2) 0.029(2) 0.039(2) 0.0008(17) 0.0133(18) 0.0036(17)
C34 0.044(2) 0.046(3) 0.053(3) 0.006(2) 0.021(2) 0.010(2)
C35 0.046(3) 0.050(3) 0.056(3) 0.012(2) 0.018(2) 0.019(2)
C36 0.052(3) 0.041(2) 0.048(3) 0.007(2) 0.009(2) 0.009(2)
C37 0.044(2) 0.035(2) 0.039(2) 0.0063(18) 0.0095(19) 0.0033(18)
C38 0.035(2) 0.0245(18) 0.032(2) -0.0049(15) 0.0072(16) -0.0045(16)
C39 0.038(2) 0.028(2) 0.034(2) -0.0002(16) 0.0129(17) -0.0009(16)
C40 0.038(2) 0.037(2) 0.043(2) 0.0049(18) 0.0176(19) 0.0053(18)
C41 0.047(2) 0.029(2) 0.034(2) 0.0004(17) 0.0166(18) -0.0038(18)
C42 0.034(2) 0.0224(18) 0.032(2) -0.0062(15) 0.0066(16) -0.0034(15)
C43 0.034(2) 0.0251(19) 0.033(2) -0.0036(15) 0.0102(16) -0.0041(16)
C44 0.038(2) 0.0256(19) 0.030(2) -0.0030(15) 0.0059(16) -0.0081(16)
C45 0.038(2) 0.029(2) 0.038(2) -0.0019(17) 0.0073(17) -0.0038(17)
C46 0.044(2) 0.039(2) 0.034(2) 0.0012(18) 0.0040(19) -0.0066(19)
C48 0.045(2) 0.032(2) 0.032(2) -0.0042(17) 0.0048(18) 0.0021(18)
C49 0.042(2) 0.030(2) 0.028(2) -0.0021(16) 0.0057(17) 0.0007(17)
C50 0.060(3) 0.046(3) 0.049(3) 0.010(2) 0.009(2) 0.001(2)
C51 0.090(4) 0.079(4) 0.056(3) 0.025(3) 0.020(3) 0.023(3)
C52 0.113(6) 0.092(5) 0.076(4) 0.042(4) 0.022(4) 0.033(4)
C53 0.121(6) 0.146(7) 0.067(4) 0.057(5) 0.042(4) 0.037(6)
C54 0.111(5) 0.108(5) 0.064(4) 0.036(4) 0.042(4) 0.036(4)
C56 0.047(3) 0.039(2) 0.038(2) -0.0023(19) 0.0049(19) 0.0076(19)
C57 0.070(4) 0.090(4) 0.053(3) 0.019(3) 0.020(3) 0.036(3)
C58 0.070(4) 0.105(5) 0.065(4) 0.020(3) 0.017(3) 0.048(4)
C59 0.064(3) 0.071(4) 0.055(3) -0.004(3) 0.018(3) 0.025(3)
C60 0.081(4) 0.082(4) 0.043(3) 0.001(3) 0.020(3) 0.041(3)
N78 0.060(2) 0.046(2) 0.044(2) 0.0039(17) 0.0199(19) 0.0087(18)
N86 0.044(2) 0.040(2) 0.041(2) 0.0109(16) 0.0179(16) 0.0079(16)
N92 0.103(4) 0.091(4) 0.050(3) 0.018(3) 0.040(3) 0.038(3)
N108 0.0401(19) 0.0358(18) 0.0386(19) -0.0016(15) 0.0160(15) -0.0055(15)
N116 0.043(2) 0.058(2) 0.041(2) -0.0109(18) 0.0186(17) -0.0071(18)
N122 0.059(2) 0.046(2) 0.045(2) 0.0045(17) 0.0274(19) -0.0059(18)
C62 0.041(2) 0.0237(18) 0.0294(19) 0.0013(15) 0.0164(17) 0.0001(16)
C63 0.043(2) 0.0247(19) 0.039(2) 0.0059(16) 0.0217(18) 0.0017(16)
C64 0.058(3) 0.034(2) 0.043(2) 0.0038(18) 0.026(2) 0.007(2)
C65 0.063(3) 0.033(2) 0.063(3) 0.011(2) 0.033(3) 0.016(2)
C66 0.050(3) 0.035(2) 0.055(3) 0.013(2) 0.018(2) 0.011(2)
C67 0.038(2) 0.038(2) 0.040(2) 0.0076(18) 0.0120(18) 0.0050(18)
C68 0.033(2) 0.0272(19) 0.039(2) 0.0049(16) 0.0163(17) 0.0009(16)
C69 0.0283(19) 0.0259(18) 0.0310(19) 0.0028(15) 0.0100(15) -0.0007(15)
C70 0.0320(19) 0.0228(18) 0.0270(18) -0.0022(14) 0.0144(15) -0.0033(15)
C71 0.0300(19) 0.0237(18) 0.0251(18) 0.0031(14) 0.0067(15) -0.0041(15)
C72 0.0320(19) 0.0233(18) 0.0310(19) 0.0023(15) 0.0121(16) -0.0025(15)
C73 0.037(2) 0.0275(19) 0.0240(18) -0.0039(15) 0.0111(15) -0.0043(16)
C74 0.035(2) 0.030(2) 0.0249(18) 0.0037(15) 0.0073(16) -0.0014(16)
C75 0.038(2) 0.031(2) 0.038(2) 0.0056(17) 0.0136(18) 0.0053(17)
C76 0.039(2) 0.029(2) 0.035(2) 0.0000(16) 0.0166(17) -0.0001(16)
C77 0.048(3) 0.043(2) 0.040(2) 0.0103(19) 0.021(2) 0.014(2)
C79 0.057(3) 0.047(3) 0.046(3) 0.004(2) 0.022(2) 0.008(2)
C80 0.056(3) 0.042(3) 0.051(3) 0.011(2) 0.024(2) 0.009(2)
C81 0.041(2) 0.033(2) 0.040(2) 0.0034(17) 0.0163(18) 0.0053(18)
C82 0.046(2) 0.044(2) 0.043(2) 0.0036(19) 0.019(2) 0.009(2)
C83 0.049(3) 0.051(3) 0.049(3) 0.008(2) 0.013(2) 0.017(2)
C84 0.056(3) 0.045(3) 0.043(2) 0.016(2) 0.012(2) 0.012(2)
C85 0.053(3) 0.044(3) 0.045(3) 0.013(2) 0.022(2) 0.004(2)
C87 0.063(3) 0.054(3) 0.050(3) 0.004(2) 0.024(2) 0.014(2)
C88 0.071(4) 0.070(4) 0.056(3) 0.007(3) 0.029(3) 0.023(3)
C89 0.073(4) 0.086(4) 0.058(3) -0.006(3) 0.025(3) 0.021(3)
C90 0.087(4) 0.080(4) 0.059(3) 0.000(3) 0.036(3) 0.014(3)
C91 0.118(5) 0.080(4) 0.072(4) 0.011(3) 0.055(4) 0.033(4)
C93 0.046(2) 0.0247(19) 0.038(2) -0.0037(16) 0.0193(18) -0.0022(17)
C94 0.061(3) 0.044(3) 0.044(3) -0.008(2) 0.025(2) -0.018(2)
C95 0.071(4) 0.066(3) 0.065(3) -0.020(3) 0.030(3) -0.041(3)
C96 0.074(4) 0.076(4) 0.053(3) -0.027(3) 0.018(3) -0.041(3)
C97 0.065(3) 0.052(3) 0.043(3) -0.012(2) 0.020(2) -0.019(2)
C98 0.046(2) 0.029(2) 0.036(2) -0.0061(17) 0.0170(18) -0.0043(17)
C99 0.035(2) 0.0226(18) 0.0291(19) -0.0024(15) 0.0118(16) 0.0029(15)
C100 0.035(2) 0.0211(17) 0.0276(18) 0.0027(14) 0.0133(16) 0.0069(15)
C101 0.0305(19) 0.0308(19) 0.0204(17) 0.0011(14) 0.0096(14) 0.0051(15)
C102 0.033(2) 0.0227(18) 0.0289(19) -0.0009(15) 0.0122(16) 0.0044(15)
C103 0.040(2) 0.0266(19) 0.0242(18) 0.0055(15) 0.0140(16) 0.0060(16)
C104 0.043(2) 0.0259(19) 0.0226(18) -0.0019(15) 0.0097(16) 0.0032(16)
C105 0.035(2) 0.0259(19) 0.033(2) 0.0048(15) 0.0143(16) 0.0080(16)
C106 0.036(2) 0.040(2) 0.034(2) -0.0022(17) 0.0159(17) -0.0001(18)
C107 0.041(2) 0.033(2) 0.037(2) 0.0016(17) 0.0193(18) 0.0017(17)
C109 0.043(2) 0.031(2) 0.042(2) 0.0049(18) 0.0222(19) 0.0015(17)
C110 0.038(2) 0.0267(19) 0.033(2) 0.0019(16) 0.0104(17) 0.0033(16)
C111 0.034(2) 0.042(2) 0.036(2) -0.0032(18) 0.0112(17) -0.0020(18)
C112 0.043(2) 0.051(3) 0.048(3) -0.004(2) 0.019(2) -0.004(2)
C113 0.045(3) 0.055(3) 0.050(3) -0.010(2) 0.011(2) -0.011(2)
C114 0.050(3) 0.062(3) 0.047(3) -0.015(2) 0.013(2) 0.000(2)
C115 0.049(3) 0.074(3) 0.043(3) -0.019(2) 0.019(2) -0.006(2)
C117 0.051(3) 0.031(2) 0.043(2) 0.0000(18) 0.022(2) -0.0039(19)
C118 0.074(4) 0.090(4) 0.068(4) -0.029(3) 0.045(3) -0.037(3)
C119 0.083(4) 0.108(5) 0.085(4) -0.039(4) 0.057(4) -0.050(4)
C120 0.085(4) 0.068(4) 0.072(4) -0.009(3) 0.058(3) -0.017(3)
C121 0.075(3) 0.049(3) 0.048(3) -0.003(2) 0.032(3) -0.015(3)

loop_
_atom_type_symbol
_atom_type_description
_atom_type_scat_dispersion_real
_atom_type_scat_dispersion_imag
_atom_type_scat_source
C C 0.0033 0.0016 'International Tables Vol C Tables 4.2.6.8 and 6.1.1.4'
H H 0.0000 0.0000 'International Tables Vol C Tables 4.2.6.8 and 6.1.1.4'
N N 0.0061 0.0033 'International Tables Vol C Tables 4.2.6.8 and 6.1.1.4'
Cl Cl 0.1484 0.1585 'International Tables Vol C Tables 4.2.6.8 and 6.1.1.4'

loop_
_geom_angle_atom_site_label_1
_geom_angle_atom_site_label_2
_geom_angle_atom_site_label_3
_geom_angle
Cl2 C123 Cl1 113.6(4)
Cl2 C123 H12A 108.8
Cl1 C123 H12A 108.8
Cl2 C123 H12B 108.8
Cl1 C123 H12B 108.8
H12A C123 H12B 107.7
C16 N17 C18 117.7(3)
C24 N25 C20 116.7(4)
C30 N31 C26 117.3(4)
C46 N47 C48 116.8(4)
C54 N55 C50 117.8(5)
C56 N61 C60 117.2(4)
C2 C1 C32 111.5(3)
C2 C1 C38 114.7(3)
C32 C1 C38 101.3(3)
C2 C1 C5 101.3(3)
C32 C1 C5 114.2(3)
C38 C1 C5 114.4(3)
C13 C2 C3 121.0(4)
C13 C2 C1 128.2(3)
C3 C2 C1 110.8(3)
C10 C3 C2 119.7(4)
C10 C3 C4 132.2(4)
C2 C3 C4 108.2(3)
C9 C4 C5 120.5(4)
C9 C4 C3 130.8(4)
C5 C4 C3 108.7(3)
C6 C5 C4 120.6(4)
C6 C5 C1 128.4(4)
C4 C5 C1 110.9(3)
C5 C6 C7 118.5(4)
C5 C6 H6 120.8
C7 C6 H6 120.8
C8 C7 C6 121.0(4)
C8 C7 H7 119.5
C6 C7 H7 119.5
C7 C8 C9 121.3(4)
C7 C8 H8 119.4
C9 C8 H8 119.4
C8 C9 C4 118.2(5)
C8 C9 H9 120.9
C4 C9 H9 120.9
C11 C10 C3 119.0(4)
C11 C10 H10 120.5
C3 C10 H10 120.5
C10 C11 C12 122.1(4)
C10 C11 H11 119.0
C12 C11 H11 119.0
C13 C12 C11 118.9(4)
C13 C12 C14 120.9(3)
C11 C12 C14 120.2(3)
C2 C13 C12 119.3(3)
C2 C13 H13 120.3
C12 C13 H13 120.3
C19 C14 C15 116.9(4)
C19 C14 C12 121.6(3)
C15 C14 C12 121.5(3)
C16 C15 C14 119.5(3)
C16 C15 H15 120.2
C14 C15 H15 120.2
N17 C16 C15 122.8(4)
N17 C16 C26 114.6(3)
C15 C16 C26 122.6(3)
N17 C18 C19 122.6(4)
N17 C18 C20 115.5(4)
C19 C18 C20 121.9(4)
C18 C19 C14 120.5(4)
C18 C19 H19 119.8
C14 C19 H19 119.8
N25 C20 C21 121.7(4)
N25 C20 C18 117.1(4)
C21 C20 C18 121.2(4)
C22 C21 C20 119.0(5)
C22 C21 H21 120.5
C20 C21 H21 120.5
C23 C22 C21 120.1(5)
C23 C22 H22 120.0
C21 C22 H22 120.0
C22 C23 C24 117.5(4)
C22 C23 H23 121.3
C24 C23 H23 121.3
N25 C24 C23 125.1(5)
N25 C24 H24 117.5
C23 C24 H24 117.5
N31 C26 C27 122.0(4)
N31 C26 C16 116.5(3)
C27 C26 C16 121.4(4)
C28 C27 C26 119.8(4)
C28 C27 H27 120.1
C26 C27 H27 120.1
C27 C28 C29 118.6(4)
C27 C28 H28 120.7
C29 C28 H28 120.7
C30 C29 C28 118.0(4)
C30 C29 H29 121.0
C28 C29 H29 121.0
N31 C30 C29 124.3(4)
N31 C30 H30 117.8
C29 C30 H30 117.8
C37 C32 C33 120.4(4)
C37 C32 C1 128.8(4)
C33 C32 C1 110.8(3)
C34 C33 C32 120.5(4)
C34 C33 C39 131.2(4)
C32 C33 C39 108.3(3)
C33 C34 C35 118.6(4)
C33 C34 H34 120.7
C35 C34 H34 120.7
C36 C35 C34 120.3(4)
C36 C35 H35 119.9
C34 C35 H35 119.9
C37 C36 C35 121.4(4)
C37 C36 H36 119.3
C35 C36 H36 119.3
C32 C37 C36 118.8(4)
C32 C37 H37 120.6
C36 C37 H37 120.6
C43 C38 C39 121.1(4)
C43 C38 C1 128.0(4)
C39 C38 C1 110.9(3)
C40 C39 C38 120.1(4)
C40 C39 C33 131.2(4)
C38 C39 C33 108.6(3)
C39 C40 C41 118.8(4)
C39 C40 H40 120.6
C41 C40 H40 120.6
C40 C41 C42 121.3(4)
C40 C41 H41 119.4
C42 C41 H41 119.4
C43 C42 C41 118.9(4)
C43 C42 C44 120.9(3)
C41 C42 C44 120.1(3)
C38 C43 C42 119.7(4)
C38 C43 H43 120.1
C42 C43 H43 120.1
C49 C44 C45 116.4(4)
C49 C44 C42 120.9(3)
C45 C44 C42 122.8(4)
C46 C45 C44 119.9(4)
C46 C45 H45 120.0
C44 C45 H45 120.0
N47 C46 C45 123.1(4)
N47 C46 C50 115.4(4)
C45 C46 C50 121.5(4)
N47 C48 C49 122.9(4)
N47 C48 C56 116.6(4)
C49 C48 C56 120.5(4)
C48 C49 C44 120.9(4)
C48 C49 H49 119.5
C44 C49 H49 119.5
N55 C50 C51 122.2(5)
N55 C50 C46 117.0(4)
C51 C50 C46 120.8(5)
C52 C51 C50 118.6(6)
C52 C51 H51 120.7
C50 C51 H51 120.7
C53 C52 C51 119.4(6)
C53 C52 H52 120.3
C51 C52 H52 120.3
C52 C53 C54 117.7(6)
C52 C53 H53 121.2
C54 C53 H53 121.2
N55 C54 C53 124.2(6)
N55 C54 H54 117.9
C53 C54 H54 117.9
N61 C56 C57 121.9(4)
N61 C56 C48 115.7(4)
C57 C56 C48 122.4(4)
C58 C57 C56 119.5(5)
C58 C57 H57 120.3
C56 C57 H57 120.3
C57 C58 C59 119.1(5)
C57 C58 H58 120.5
C59 C58 H58 120.5
C60 C59 C58 117.7(5)
C60 C59 H59 121.2
C58 C59 H59 121.2
N61 C60 C59 124.6(5)
N61 C60 H60 117.7
C59 C60 H60 117.7
C77 N78 C79 116.3(4)
C81 N86 C85 117.4(4)
C87 N92 C91 117.2(5)
C107 N108 C109 116.6(3)
C111 N116 C115 117.1(4)
C121 N122 C117 118.0(4)
C63 C62 C93 112.5(3)
C63 C62 C70 101.4(3)
C93 C62 C70 114.6(3)
C63 C62 C100 111.2(3)
C93 C62 C100 101.8(3)
C70 C62 C100 115.7(3)
C64 C63 C68 120.6(4)
C64 C63 C62 128.6(4)
C68 C63 C62 110.7(3)
C63 C64 C65 119.5(4)
C63 C64 H64 120.2
C65 C64 H64 120.2
C66 C65 C64 119.5(4)
C66 C65 H65 120.3
C64 C65 H65 120.3
C67 C66 C65 121.5(4)
C67 C66 H66 119.2
C65 C66 H66 119.2
C66 C67 C68 119.1(4)
C66 C67 H67 120.4
C68 C67 H67 120.4
C67 C68 C63 119.7(4)
C67 C68 C69 131.7(4)
C63 C68 C69 108.5(3)
C70 C69 C74 119.4(3)
C70 C69 C68 109.5(3)
C74 C69 C68 131.1(3)
C71 C70 C69 122.0(3)
C71 C70 C62 128.1(3)
C69 C70 C62 109.8(3)
C70 C71 C72 119.3(3)
C70 C71 H71 120.4
C72 C71 H71 120.4
C73 C72 C71 118.6(3)
C73 C72 C75 120.1(3)
C71 C72 C75 121.3(3)
C74 C73 C72 122.4(3)
C74 C73 H73 118.8
C72 C73 H73 118.8
C73 C74 C69 118.4(3)
C73 C74 H74 120.8
C69 C74 H74 120.8
C76 C75 C80 116.4(4)
C76 C75 C72 122.0(3)
C80 C75 C72 121.5(4)
C77 C76 C75 120.2(4)
C77 C76 H76 119.9
C75 C76 H76 119.9
N78 C77 C76 123.6(4)
N78 C77 C81 116.2(4)
C76 C77 C81 120.2(4)
N78 C79 C80 122.7(4)
N78 C79 C87 117.0(4)
C80 C79 C87 120.2(4)
C79 C80 C75 120.5(4)
C79 C80 H80 119.7
C75 C80 H80 119.7
N86 C81 C82 122.2(4)
N86 C81 C77 116.1(3)
C82 C81 C77 121.7(4)
C83 C82 C81 118.8(4)
C83 C82 H82 120.6
C81 C82 H82 120.6
C84 C83 C82 119.3(4)
C84 C83 H83 120.3
C82 C83 H83 120.3
C85 C84 C83 118.6(4)
C85 C84 H84 120.7
C83 C84 H84 120.7
N86 C85 C84 123.6(4)
N86 C85 H85 118.2
C84 C85 H85 118.2
N92 C87 C88 122.6(5)
N92 C87 C79 115.6(4)
C88 C87 C79 121.8(4)
C89 C88 C87 118.8(5)
C89 C88 H88 120.6
C87 C88 H88 120.6
C90 C89 C88 119.2(5)
C90 C89 H89 120.4
C88 C89 H89 120.4
C91 C90 C89 117.4(5)
C91 C90 H90 121.3
C89 C90 H90 121.3
N92 C91 C90 124.8(6)
N92 C91 H91 117.6
C90 C91 H91 117.6
C94 C93 C98 120.5(4)
C94 C93 C62 128.9(4)
C98 C93 C62 110.6(3)
C95 C94 C93 118.8(4)
C95 C94 H94 120.6
C93 C94 H94 120.6
C94 C95 C96 120.8(4)
C94 C95 H95 119.6
C96 C95 H95 119.6
C97 C96 C95 120.5(5)
C97 C96 H96 119.8
C95 C96 H96 119.8
C96 C97 C98 119.5(4)
C96 C97 H97 120.3
C98 C97 H97 120.3
C97 C98 C93 120.0(4)
C97 C98 C99 131.8(4)
C93 C98 C99 108.2(3)
C104 C99 C100 118.8(3)
C104 C99 C98 131.4(3)
C100 C99 C98 109.8(3)
C101 C100 C99 122.1(3)
C101 C100 C62 128.7(3)
C99 C100 C62 109.1(3)
C100 C101 C102 119.7(3)
C100 C101 H101 120.1
C102 C101 H101 120.1
C103 C102 C101 118.1(3)
C103 C102 C105 120.5(3)
C101 C102 C105 121.4(3)
C104 C103 C102 121.8(3)
C104 C103 H103 119.1
C102 C103 H103 119.1
C103 C104 C99 119.4(3)
C103 C104 H104 120.3
C99 C104 H104 120.3
C110 C105 C106 116.0(4)
C110 C105 C102 121.9(3)
C106 C105 C102 122.1(3)
C107 C106 C105 120.0(4)
C107 C106 H106 120.0
C105 C106 H106 120.0
N108 C107 C106 123.8(4)
N108 C107 C111 115.3(3)
C106 C107 C111 121.0(3)
N108 C109 C110 122.5(4)
N108 C109 C117 116.7(4)
C110 C109 C117 120.8(4)
C109 C110 C105 121.1(4)
C109 C110 H110 119.5
C105 C110 H110 119.5
N116 C111 C112 122.5(4)
N116 C111 C107 116.5(4)
C112 C111 C107 121.0(4)
C113 C112 C111 119.2(4)
C113 C112 H112 120.4
C111 C112 H112 120.4
C114 C113 C112 118.5(4)
C114 C113 H113 120.7
C112 C113 H113 120.7
C115 C114 C113 118.9(4)
C115 C114 H114 120.6
C113 C114 H114 120.6
N116 C115 C114 123.7(4)
N116 C115 H115 118.1
C114 C115 H115 118.1
N122 C117 C118 121.4(4)
N122 C117 C109 116.2(4)
C118 C117 C109 122.2(4)
C117 C118 C119 119.0(5)
C117 C118 H118 120.5
C119 C118 H118 120.5
C120 C119 C118 119.5(5)
C120 C119 H119 120.3
C118 C119 H119 120.3
C121 C120 C119 117.4(5)
C121 C120 H120 121.3
C119 C120 H120 121.3
N122 C121 C120 124.6(5)
N122 C121 H121 117.7
C120 C121 H121 117.7

loop_
_geom_bond_atom_site_label_1
_geom_bond_atom_site_label_2
_geom_bond_distance
Cl1 C123 1.756(9)
Cl2 C123 1.734(8)
C123 H12A 0.9700
C123 H12B 0.9700
N17 C16 1.338(5)
N17 C18 1.341(5)
N25 C24 1.336(6)
N25 C20 1.337(6)
N31 C30 1.336(5)
N31 C26 1.343(5)
N47 C46 1.347(6)
N47 C48 1.345(5)
N55 C54 1.324(7)
N55 C50 1.341(6)
N61 C56 1.330(6)
N61 C60 1.333(6)
C1 C2 1.520(5)
C1 C32 1.530(5)
C1 C38 1.526(5)
C1 C5 1.529(5)
C2 C13 1.389(5)
C2 C3 1.406(5)
C3 C10 1.382(6)
C3 C4 1.475(6)
C4 C9 1.389(6)
C4 C5 1.389(6)
C5 C6 1.388(6)
C6 C7 1.384(6)
C6 H6 0.9300
C7 C8 1.369(7)
C7 H7 0.9300
C8 C9 1.388(7)
C8 H8 0.9300
C9 H9 0.9300
C10 C11 1.382(6)
C10 H10 0.9300
C11 C12 1.396(5)
C11 H11 0.9300
C12 C13 1.394(5)
C12 C14 1.500(5)
C13 H13 0.9300
C14 C19 1.382(5)
C14 C15 1.398(5)
C15 C16 1.389(5)
C15 H15 0.9300
C16 C26 1.492(5)
C18 C19 1.381(6)
C18 C20 1.489(5)
C19 H19 0.9300
C20 C21 1.393(6)
C21 C22 1.366(6)
C21 H21 0.9300
C22 C23 1.354(7)
C22 H22 0.9300
C23 C24 1.365(7)
C23 H23 0.9300
C24 H24 0.9300
C26 C27 1.380(6)
C27 C28 1.377(6)
C27 H27 0.9300
C28 C29 1.386(6)
C28 H28 0.9300
C29 C30 1.371(6)
C29 H29 0.9300
C30 H30 0.9300
C32 C37 1.376(5)
C32 C33 1.402(6)
C33 C34 1.386(6)
C33 C39 1.476(5)
C34 C35 1.387(6)
C34 H34 0.9300
C35 C36 1.386(6)
C35 H35 0.9300
C36 C37 1.377(6)
C36 H36 0.9300
C37 H37 0.9300
C38 C43 1.376(5)
C38 C39 1.399(5)
C39 C40 1.380(5)
C40 C41 1.395(6)
C40 H40 0.9300
C41 C42 1.405(5)
C41 H41 0.9300
C42 C43 1.394(5)
C42 C44 1.497(5)
C43 H43 0.9300
C44 C49 1.384(6)
C44 C45 1.392(5)
C45 C46 1.388(6)
C45 H45 0.9300
C46 C50 1.488(6)
C48 C49 1.376(6)
C48 C56 1.498(6)
C49 H49 0.9300
C50 C51 1.400(7)
C51 C52 1.380(8)
C51 H51 0.9300
C52 C53 1.382(10)
C52 H52 0.9300
C53 C54 1.388(9)
C53 H53 0.9300
C54 H54 0.9300
C56 C57 1.371(6)
C57 C58 1.373(7)
C57 H57 0.9300
C58 C59 1.368(8)
C58 H58 0.9300
C59 C60 1.354(7)
C59 H59 0.9300
C60 H60 0.9300
N78 C77 1.354(5)
N78 C79 1.359(6)
N86 C81 1.341(5)
N86 C85 1.344(5)
N92 C87 1.328(6)
N92 C91 1.332(7)
N108 C107 1.339(5)
N108 C109 1.359(5)
N116 C111 1.336(5)
N116 C115 1.344(6)
N122 C121 1.323(6)
N122 C117 1.332(6)
C62 C63 1.522(5)
C62 C93 1.520(5)
C62 C70 1.538(5)
C62 C100 1.544(5)
C63 C64 1.372(5)
C63 C68 1.406(5)
C64 C65 1.399(6)
C64 H64 0.9300
C65 C66 1.384(6)
C65 H65 0.9300
C66 C67 1.378(6)
C66 H66 0.9300
C67 C68 1.388(5)
C67 H67 0.9300
C68 C69 1.452(5)
C69 C70 1.403(5)
C69 C74 1.404(5)
C70 C71 1.363(5)
C71 C72 1.405(5)
C71 H71 0.9300
C72 C73 1.405(5)
C72 C75 1.475(5)
C73 C74 1.372(5)
C73 H73 0.9300
C74 H74 0.9300
C75 C76 1.392(5)
C75 C80 1.396(6)
C76 C77 1.379(5)
C76 H76 0.9300
C77 C81 1.486(6)
C79 C80 1.387(6)
C79 C87 1.496(6)
C80 H80 0.9300
C81 C82 1.389(6)
C82 C83 1.375(6)
C82 H82 0.9300
C83 C84 1.372(6)
C83 H83 0.9300
C84 C85 1.364(6)
C84 H84 0.9300
C85 H85 0.9300
C87 C88 1.383(7)
C88 C89 1.383(7)
C88 H88 0.9300
C89 C90 1.377(8)
C89 H89 0.9300
C90 C91 1.370(8)
C90 H90 0.9300
C91 H91 0.9300
C93 C94 1.384(6)
C93 C98 1.406(5)
C94 C95 1.381(7)
C94 H94 0.9300
C95 C96 1.392(7)
C95 H95 0.9300
C96 C97 1.376(7)
C96 H96 0.9300
C97 C98 1.382(6)
C97 H97 0.9300
C98 C99 1.465(5)
C99 C104 1.396(5)
C99 C100 1.399(5)
C100 C101 1.363(5)
C101 C102 1.408(5)
C101 H101 0.9300
C102 C103 1.408(5)
C102 C105 1.476(5)
C103 C104 1.376(5)
C103 H103 0.9300
C104 H104 0.9300
C105 C110 1.385(5)
C105 C106 1.404(5)
C106 C107 1.380(6)
C106 H106 0.9300
C107 C111 1.505(6)
C109 C110 1.384(6)
C109 C117 1.486(5)
C110 H110 0.9300
C111 C112 1.385(6)
C112 C113 1.380(6)
C112 H112 0.9300
C113 C114 1.373(7)
C113 H113 0.9300
C114 C115 1.367(7)
C114 H114 0.9300
C115 H115 0.9300
C117 C118 1.380(7)
C118 C119 1.377(7)
C118 H118 0.9300
C119 C120 1.369(8)
C119 H119 0.9300
C120 C121 1.355(7)
C120 H120 0.9300
C121 H121 0.9300
